data_2204692
loop_
_publ_author_name
'Efremova, Olga A.'
'Mironov, Yuri V.'
'Kuratieva, Natalia V.'
'Fedorov, Vladimir E.'

_publ_section_title
;
 A new chalcocyanide cubane rhenium salt:
 tetrakis(tetraphenylphosphonium)
 dodecacyano-<i>hexahedro</i>-tetratelluriumtetrarhenate(IV) trihydrate
;
_journal_issue 12
_journal_name_full 'Acta Crystallographica Section E'
_journal_page_first m1817
_journal_page_last m1818
_journal_paper_doi 10.1107/S1600536804028454
_journal_volume 60
_journal_year 2004
_chemical_formula_iupac '(C24 H20 P)4 [Re4 Te4 (C N)12], 3H2 O'
_chemical_formula_moiety '4C24 H20 P +, C12 N12 Re4 Te4 4-, 3H2 O'
_chemical_formula_sum 'C108 H86 N12 O3 P4 Re4 Te4'
_chemical_formula_weight 2978.97
_chemical_name_systematic
;
tetrakis(tetraphenylphosphonium)
dodecacyano-hexahedro-tetratelluriumtetrarhenium(IV) trihydrate
;
_space_group_IT_number 14
_symmetry_cell_setting monoclinic
_symmetry_space_group_name_Hall '-P 2yn'
_symmetry_space_group_name_H-M 'P 1 21/n 1'
_atom_sites_solution_hydrogens geom
_atom_sites_solution_primary direct
_atom_sites_solution_secondary difmap
_audit_creation_method SHELXL-97
_cell_angle_alpha 90.00
_cell_angle_beta 105.1810(10)
_cell_angle_gamma 90.00
_cell_formula_units_Z 4
_cell_length_a 15.4635(8)
_cell_length_b 24.1703(11)
_cell_length_c 28.5358(11)
_cell_measurement_reflns_used 3070
_cell_measurement_temperature 293(2)
_cell_measurement_theta_max 19.51
_cell_measurement_theta_min 2.24
_cell_volume 10293.3(8)
_computing_cell_refinement 'SAINT (Bruker, 2004)'
_computing_data_collection 'APEX2 (Bruker, 2004)'
_computing_data_reduction SAINT
_computing_molecular_graphics SHELXTL
_computing_publication_material SHELXTL
_computing_structure_refinement SHELXTL
_computing_structure_solution 'SHELXTL (Bruker, 2004)'
_diffrn_ambient_temperature 293(2)
_diffrn_detector_area_resol_mean 25
_diffrn_measured_fraction_theta_full 0.999
_diffrn_measured_fraction_theta_max 0.999
_diffrn_measurement_device_type 'Bruker--Nonius X8Apex CCD'
_diffrn_measurement_method \f
_diffrn_radiation_monochromator graphite
_diffrn_radiation_source 'fine-focus sealed tube'
_diffrn_radiation_type MoK\a
_diffrn_radiation_wavelength 0.71073
_diffrn_reflns_av_R_equivalents 0.0616
_diffrn_reflns_av_sigmaI/netI 0.0899
_diffrn_reflns_limit_h_max 19
_diffrn_reflns_limit_h_min -20
_diffrn_reflns_limit_k_max 32
_diffrn_reflns_limit_k_min -28
_diffrn_reflns_limit_l_max 38
_diffrn_reflns_limit_l_min -22
_diffrn_reflns_number 76502
_diffrn_reflns_theta_full 27.50
_diffrn_reflns_theta_max 28.28
_diffrn_reflns_theta_min 1.84
_diffrn_standards_decay_% 0
_exptl_absorpt_coefficient_mu 5.919
_exptl_absorpt_correction_T_max 0.888
_exptl_absorpt_correction_T_min 0.753
_exptl_absorpt_correction_type multi-scan
_exptl_absorpt_process_details '(SADABS; Bruker, 2004)'
_exptl_crystal_colour 'dark red'
_exptl_crystal_density_diffrn 1.922
_exptl_crystal_density_method 'not measured'
_exptl_crystal_description needle
_exptl_crystal_F_000 5640
_exptl_crystal_size_max 0.10
_exptl_crystal_size_mid 0.04
_exptl_crystal_size_min 0.02
_refine_diff_density_max 1.565
_refine_diff_density_min -1.242
_refine_ls_extinction_coef 0
_refine_ls_extinction_method none
_refine_ls_goodness_of_fit_ref 0.795
_refine_ls_hydrogen_treatment constr
_refine_ls_matrix_type full
_refine_ls_number_parameters 1216
_refine_ls_number_reflns 25536
_refine_ls_number_restraints 0
_refine_ls_restrained_S_all 0.795
_refine_ls_R_factor_all 0.1489
_refine_ls_R_factor_gt 0.0524
_refine_ls_shift/su_max 0.002
_refine_ls_shift/su_mean 0.000
_refine_ls_structure_factor_coef Fsqd
_refine_ls_weighting_details 'calc w = 1/[\s^2^(Fo^2^)+(0.0331P)^2^] where P = (Fo^2^+2Fc^2^)/3'
_refine_ls_weighting_scheme calc
_refine_ls_wR_factor_gt 0.0870
_refine_ls_wR_factor_ref 0.1031
_reflns_number_gt 11085
_reflns_number_total 25536
_reflns_threshold_expression I>2\s(I)
_cod_data_source_file hb6116.cif
_cod_data_source_block III
_cod_depositor_comments
;
The following automatic conversions were performed:
'_geom_bond_publ_flag' value 'Yes' changed to 'yes' according to
'/home/saulius/struct/CIF-dictionaries/cif_core.dic' dictionary named
'cif_core.dic' version 2.4.1 from 2010-06-29 (30 times).

Automatic conversion script
Id: cif_fix_enum 1527 2010-12-29 10:47:43Z saulius 

The following automatic conversions were performed:

'_geom_bond_publ_flag' value 'Yes' changed to 'yes' according to
/home/saulius/struct/CIF-dictionaries/cif_core.dic dictionary named
'cif_core.dic' version 2.4.1 from 2010-06-29 (30 times).

Automatic conversion script
Id: cif_fix_values 1715 2011-07-08 13:25:40Z adriana 
;
_cod_original_sg_symbol_H-M 'P 21/n'
_cod_database_code 2204692
_cod_database_fobs_code 2204692

loop_
_symmetry_equiv_pos_as_xyz
'x, y, z'
'-x+1/2, y+1/2, -z+1/2'
'-x, -y, -z'
'x-1/2, -y-1/2, z-1/2'

loop_
_atom_site_label
_atom_site_fract_x
_atom_site_fract_y
_atom_site_fract_z
_atom_site_U_iso_or_equiv
_atom_site_adp_type
_atom_site_calc_flag
_atom_site_refinement_flags
_atom_site_occupancy
_atom_site_type_symbol
Re1 0.19520(3) 0.776920(16) 0.861823(13) 0.03335(10) Uani d . 1 Re
Re2 0.14233(3) 0.705148(15) 0.930082(13) 0.03345(10) Uani d . 1 Re
Re3 0.06121(3) 0.812668(16) 0.908329(13) 0.03357(10) Uani d . 1 Re
Re4 0.24470(3) 0.803879(16) 0.964052(13) 0.03376(10) Uani d . 1 Re
Te1 0.10868(5) 0.77208(3) 0.99639(2) 0.04029(17) Uani d . 1 Te
Te2 0.18937(4) 0.87795(3) 0.89531(2) 0.03887(17) Uani d . 1 Te
Te3 0.31012(4) 0.71865(3) 0.92771(2) 0.03988(17) Uani d . 1 Te
Te4 0.03574(4) 0.73114(3) 0.84508(2) 0.03755(16) Uani d . 1 Te
P1 0.08326(19) 0.80044(11) 1.16196(9) 0.0452(7) Uani d . 1 P
P2 -0.03152(19) 0.44937(11) 0.76767(9) 0.0450(7) Uani d . 1 P
P3 0.64409(19) 0.59824(11) 0.92426(9) 0.0434(7) Uani d . 1 P
P4 0.3011(2) 1.07705(12) 0.89065(9) 0.0484(7) Uani d . 1 P
O1W -0.0392(7) 0.8996(4) 0.6875(3) 0.120(4) Uani d . 1 O
O2W -0.1005(8) 0.8613(4) 0.5940(4) 0.152(5) Uani d . 1 O
O3W -0.1458(6) 0.9569(4) 0.7421(3) 0.103(3) Uani d . 1 O
N11 0.1053(6) 0.8344(4) 0.7570(3) 0.063(3) Uani d . 1 N
N12 0.3730(6) 0.8233(4) 0.8353(3) 0.061(3) Uani d . 1 N
N13 0.2328(6) 0.6786(4) 0.7926(3) 0.061(3) Uani d . 1 N
N21 0.1562(6) 0.5896(3) 0.8737(3) 0.052(2) Uani d . 1 N
N22 0.2310(7) 0.6278(4) 1.0238(3) 0.064(3) Uani d . 1 N
N23 -0.0302(6) 0.6353(4) 0.9427(3) 0.056(3) Uani d . 1 N
N31 -0.1349(6) 0.7768(4) 0.9189(3) 0.058(3) Uani d . 1 N
N32 0.0118(6) 0.9231(4) 0.9614(3) 0.061(3) Uani d . 1 N
N33 -0.0628(6) 0.8836(4) 0.8190(3) 0.059(3) Uani d . 1 N
N41 0.3583(7) 0.7507(4) 1.0661(3) 0.078(3) Uani d . 1 N
N42 0.4392(6) 0.8594(3) 0.9748(3) 0.057(3) Uani d . 1 N
N43 0.2513(7) 0.9048(4) 1.0400(3) 0.076(3) Uani d . 1 N
C11 0.1354(7) 0.8141(4) 0.7937(4) 0.044(3) Uani d . 1 C
C12 0.3130(7) 0.8056(4) 0.8460(4) 0.047(3) Uani d . 1 C
C13 0.2175(7) 0.7132(4) 0.8167(4) 0.045(3) Uani d . 1 C
C21 0.1525(6) 0.6324(4) 0.8931(3) 0.036(2) Uani d . 1 C
C22 0.2020(7) 0.6558(4) 0.9915(4) 0.050(3) Uani d . 1 C
C23 0.0284(8) 0.6623(4) 0.9387(4) 0.053(3) Uani d . 1 C
C31 -0.0667(8) 0.7891(4) 0.9144(3) 0.050(3) Uani d . 1 C
C32 0.0311(7) 0.8830(4) 0.9438(3) 0.049(3) Uani d . 1 C
C33 -0.0169(7) 0.8580(4) 0.8499(3) 0.040(3) Uani d . 1 C
C41 0.3203(7) 0.7688(4) 1.0298(4) 0.051(3) Uani d . 1 C
C42 0.3711(7) 0.8400(4) 0.9685(3) 0.038(2) Uani d . 1 C
C43 0.2433(7) 0.8708(4) 1.0116(4) 0.048(3) Uani d . 1 C
C111 0.0222(7) 0.8059(5) 1.2076(4) 0.055(3) Uani d . 1 C
C112 0.0224(7) 0.8549(5) 1.2320(4) 0.066(3) Uani d . 1 C
H112 0.0505 0.8861 1.2238 0.079 Uiso calc R 1 H
C113 -0.0198(9) 0.8568(6) 1.2686(4) 0.082(4) Uani d . 1 C
H113 -0.0187 0.8895 1.2860 0.098 Uiso calc R 1 H
C114 -0.0637(8) 0.8117(7) 1.2803(4) 0.090(5) Uani d . 1 C
H114 -0.0925 0.8141 1.3051 0.107 Uiso calc R 1 H
C115 -0.0649(9) 0.7631(6) 1.2556(5) 0.083(4) Uani d . 1 C
H115 -0.0953 0.7325 1.2630 0.100 Uiso calc R 1 H
C116 -0.0208(8) 0.7600(5) 1.2197(4) 0.068(4) Uani d . 1 C
H116 -0.0199 0.7267 1.2034 0.082 Uiso calc R 1 H
C121 0.1921(6) 0.7720(4) 1.1882(3) 0.045(3) Uani d . 1 C
C122 0.2123(8) 0.7449(5) 1.2325(4) 0.065(3) Uani d . 1 C
H122 0.1708 0.7437 1.2509 0.078 Uiso calc R 1 H
C123 0.2919(8) 0.7206(5) 1.2483(4) 0.065(3) Uani d . 1 C
H123 0.3038 0.7018 1.2778 0.079 Uiso calc R 1 H
C124 0.3577(9) 0.7216(5) 1.2236(5) 0.072(4) Uani d . 1 C
H124 0.4128 0.7044 1.2359 0.087 Uiso calc R 1 H
C125 0.3378(8) 0.7488(6) 1.1804(4) 0.079(4) Uani d . 1 C
H125 0.3803 0.7499 1.1627 0.095 Uiso calc R 1 H
C126 0.2559(9) 0.7752(5) 1.1619(4) 0.069(4) Uani d . 1 C
H126 0.2442 0.7944 1.1327 0.083 Uiso calc R 1 H
C131 0.0196(9) 0.7551(4) 1.1165(4) 0.054(3) Uani d . 1 C
C132 0.0620(8) 0.7097(4) 1.1022(3) 0.052(3) Uani d . 1 C
H132 0.1219 0.7016 1.1166 0.062 Uiso calc R 1 H
C133 0.0086(10) 0.6759(5) 1.0641(4) 0.069(4) Uani d . 1 C
H133 0.0342 0.6453 1.0531 0.083 Uiso calc R 1 H
C134 -0.0772(9) 0.6878(5) 1.0443(4) 0.077(4) Uani d . 1 C
H134 -0.1104 0.6652 1.0197 0.093 Uiso calc R 1 H
C135 -0.1178(9) 0.7320(6) 1.0589(5) 0.086(4) Uani d . 1 C
H135 -0.1776 0.7402 1.0442 0.104 Uiso calc R 1 H
C136 -0.0677(10) 0.7643(5) 1.0961(5) 0.086(4) Uani d . 1 C
H136 -0.0955 0.7936 1.1074 0.103 Uiso calc R 1 H
C141 0.0937(7) 0.8675(4) 1.1372(3) 0.046(3) Uani d . 1 C
C142 0.0405(7) 0.8864(5) 1.0940(4) 0.058(3) Uani d . 1 C
H142 0.0003 0.8622 1.0741 0.070 Uiso calc R 1 H
C143 0.0448(9) 0.9404(5) 1.0794(4) 0.073(4) Uani d . 1 C
H143 0.0078 0.9526 1.0500 0.087 Uiso calc R 1 H
C144 0.1036(9) 0.9758(5) 1.1084(5) 0.073(4) Uani d . 1 C
H144 0.1065 1.0125 1.0992 0.088 Uiso calc R 1 H
C145 0.1588(9) 0.9570(5) 1.1514(5) 0.081(4) Uani d . 1 C
H145 0.1990 0.9813 1.1712 0.097 Uiso calc R 1 H
C146 0.1554(8) 0.9027(5) 1.1656(4) 0.065(3) Uani d . 1 C
H146 0.1945 0.8900 1.1941 0.078 Uiso calc R 1 H
C211 0.0790(6) 0.4239(4) 0.7929(4) 0.044(3) Uani d . 1 C
C212 0.1021(9) 0.3996(5) 0.8381(4) 0.071(4) Uani d . 1 C
H212 0.0623 0.3989 0.8575 0.085 Uiso calc R 1 H
C213 0.1870(11) 0.3762(6) 0.8538(6) 0.104(5) Uani d . 1 C
H213 0.2024 0.3578 0.8834 0.125 Uiso calc R 1 H
C214 0.2475(9) 0.3794(7) 0.8277(7) 0.106(6) Uani d . 1 C
H214 0.3052 0.3659 0.8403 0.127 Uiso calc R 1 H
C215 0.2241(9) 0.4023(6) 0.7828(6) 0.083(4) Uani d . 1 C
H215 0.2642 0.4017 0.7635 0.099 Uiso calc R 1 H
C216 0.1423(9) 0.4262(5) 0.7657(4) 0.073(4) Uani d . 1 C
H216 0.1283 0.4442 0.7358 0.088 Uiso calc R 1 H
C221 -0.0910(7) 0.4030(4) 0.7225(3) 0.039(2) Uani d . 1 C
C222 -0.0469(7) 0.3641(4) 0.7026(3) 0.046(3) Uani d . 1 C
H222 0.0148 0.3606 0.7150 0.056 Uiso calc R 1 H
C223 -0.0894(7) 0.3298(5) 0.6651(4) 0.060(3) Uani d . 1 C
H223 -0.0573 0.3042 0.6520 0.072 Uiso calc R 1 H
C224 -0.1804(8) 0.3345(5) 0.6476(4) 0.063(3) Uani d . 1 C
H224 -0.2110 0.3107 0.6233 0.076 Uiso calc R 1 H
C225 -0.2272(8) 0.3741(5) 0.6655(4) 0.062(3) Uani d . 1 C
H225 -0.2883 0.3787 0.6517 0.074 Uiso calc R 1 H
C226 -0.1833(7) 0.4070(4) 0.7040(4) 0.055(3) Uani d . 1 C
H226 -0.2156 0.4320 0.7176 0.065 Uiso calc R 1 H
C231 -0.0272(7) 0.5153(4) 0.7385(3) 0.048(3) Uani d . 1 C
C232 -0.0839(8) 0.5282(5) 0.6947(4) 0.064(3) Uani d . 1 C
H232 -0.1237 0.5017 0.6779 0.077 Uiso calc R 1 H
C233 -0.0831(11) 0.5802(6) 0.6750(5) 0.098(5) Uani d . 1 C
H233 -0.1255 0.5902 0.6467 0.118 Uiso calc R 1 H
C234 -0.0162(12) 0.6178(6) 0.6989(6) 0.096(5) Uani d . 1 C
H234 -0.0107 0.6515 0.6842 0.115 Uiso calc R 1 H
C235 0.0384(11) 0.6063(5) 0.7414(6) 0.098(6) Uani d . 1 C
H235 0.0782 0.6330 0.7577 0.118 Uiso calc R 1 H
C236 0.0368(8) 0.5538(5) 0.7622(4) 0.072(4) Uani d . 1 C
H236 0.0778 0.5448 0.7913 0.087 Uiso calc R 1 H
C241 -0.0856(7) 0.4560(4) 0.8154(3) 0.045(3) Uani d . 1 C
C242 -0.0623(7) 0.4988(4) 0.8484(3) 0.050(3) Uani d . 1 C
H242 -0.0229 0.5261 0.8438 0.061 Uiso calc R 1 H
C243 -0.0977(8) 0.5014(5) 0.8885(4) 0.062(3) Uani d . 1 C
H243 -0.0826 0.5305 0.9104 0.074 Uiso calc R 1 H
C244 -0.1547(8) 0.4608(5) 0.8953(4) 0.062(3) Uani d . 1 C
H244 -0.1774 0.4618 0.9224 0.074 Uiso calc R 1 H
C245 -0.1784(8) 0.4190(5) 0.8624(4) 0.063(3) Uani d . 1 C
H245 -0.2185 0.3920 0.8669 0.075 Uiso calc R 1 H
C246 -0.1441(7) 0.4162(5) 0.8233(4) 0.061(3) Uani d . 1 C
H246 -0.1603 0.3870 0.8015 0.073 Uiso calc R 1 H
C311 0.6262(7) 0.6622(4) 0.9522(4) 0.047(3) Uani d . 1 C
C312 0.5885(7) 0.7078(4) 0.9228(4) 0.056(3) Uani d . 1 C
H312 0.5793 0.7065 0.8893 0.067 Uiso calc R 1 H
C313 0.5654(9) 0.7546(5) 0.9451(4) 0.077(4) Uani d . 1 C
H313 0.5420 0.7855 0.9267 0.092 Uiso calc R 1 H
C314 0.5776(9) 0.7547(5) 0.9956(5) 0.081(4) Uani d . 1 C
H314 0.5620 0.7855 1.0110 0.098 Uiso calc R 1 H
C315 0.6122(10) 0.7097(5) 1.0213(5) 0.097(5) Uani d . 1 C
H315 0.6206 0.7104 1.0548 0.116 Uiso calc R 1 H
C316 0.6357(9) 0.6630(5) 1.0007(4) 0.080(4) Uani d . 1 C
H316 0.6578 0.6322 1.0197 0.096 Uiso calc R 1 H
C321 0.7219(7) 0.5582(4) 0.9686(3) 0.040(3) Uani d . 1 C
C322 0.6957(9) 0.5219(5) 1.0006(4) 0.071(4) Uani d . 1 C
H322 0.6351 0.5165 0.9981 0.085 Uiso calc R 1 H
C323 0.7564(9) 0.4950(5) 1.0347(4) 0.069(4) Uani d . 1 C
H323 0.7375 0.4698 1.0545 0.083 Uiso calc R 1 H
C324 0.8473(8) 0.5038(4) 1.0411(4) 0.058(3) Uani d . 1 C
H324 0.8891 0.4859 1.0659 0.070 Uiso calc R 1 H
C325 0.8747(7) 0.5392(5) 1.0103(3) 0.055(3) Uani d . 1 C
H325 0.9355 0.5448 1.0136 0.066 Uiso calc R 1 H
C326 0.8124(6) 0.5666(4) 0.9746(3) 0.039(2) Uani d . 1 C
H326 0.8314 0.5911 0.9542 0.047 Uiso calc R 1 H
C331 0.6909(7) 0.6113(4) 0.8742(3) 0.045(3) Uani d . 1 C
C332 0.7457(7) 0.6559(4) 0.8752(4) 0.053(3) Uani d . 1 C
H332 0.7532 0.6812 0.9005 0.064 Uiso calc R 1 H
C333 0.7901(8) 0.6647(5) 0.8397(4) 0.076(4) Uani d . 1 C
H333 0.8239 0.6965 0.8395 0.091 Uiso calc R 1 H
C334 0.7824(9) 0.6239(6) 0.8039(4) 0.077(4) Uani d . 1 C
H334 0.8147 0.6275 0.7807 0.092 Uiso calc R 1 H
C335 0.7268(8) 0.5781(5) 0.8025(4) 0.066(4) Uani d . 1 C
H335 0.7204 0.5520 0.7778 0.079 Uiso calc R 1 H
C336 0.6813(8) 0.5715(4) 0.8377(4) 0.061(3) Uani d . 1 C
H336 0.6446 0.5409 0.8371 0.073 Uiso calc R 1 H
C341 0.5395(8) 0.5628(4) 0.9042(4) 0.050(3) Uani d . 1 C
C342 0.5373(9) 0.5066(5) 0.8986(4) 0.073(4) Uani d . 1 C
H342 0.5903 0.4865 0.9042 0.088 Uiso calc R 1 H
C343 0.4520(10) 0.4788(5) 0.8839(5) 0.095(5) Uani d . 1 C
H343 0.4486 0.4405 0.8812 0.114 Uiso calc R 1 H
C344 0.3754(10) 0.5109(6) 0.8739(4) 0.082(4) Uani d . 1 C
H344 0.3199 0.4936 0.8635 0.099 Uiso calc R 1 H
C345 0.3783(9) 0.5660(6) 0.8789(4) 0.076(4) Uani d . 1 C
H345 0.3254 0.5863 0.8719 0.091 Uiso calc R 1 H
C346 0.4605(7) 0.5927(5) 0.8944(4) 0.053(3) Uani d . 1 C
H346 0.4624 0.6310 0.8981 0.064 Uiso calc R 1 H
C411 0.2652(7) 1.0838(4) 0.9447(3) 0.047(3) Uani d . 1 C
C412 0.2481(7) 1.1345(5) 0.9616(4) 0.057(3) Uani d . 1 C
H412 0.2586 1.1663 0.9455 0.068 Uiso calc R 1 H
C413 0.2156(8) 1.1395(5) 1.0021(4) 0.067(4) Uani d . 1 C
H413 0.2078 1.1742 1.0144 0.080 Uiso calc R 1 H
C414 0.1948(8) 1.0923(6) 1.0239(4) 0.075(4) Uani d . 1 C
H414 0.1699 1.0954 1.0502 0.090 Uiso calc R 1 H
C415 0.2103(8) 1.0405(6) 1.0075(5) 0.087(4) Uani d . 1 C
H415 0.1968 1.0090 1.0230 0.104 Uiso calc R 1 H
C416 0.2461(7) 1.0353(5) 0.9681(4) 0.067(3) Uani d . 1 C
H416 0.2574 1.0005 0.9571 0.081 Uiso calc R 1 H
C421 0.3957(8) 1.0300(4) 0.9027(4) 0.053(3) Uani d . 1 C
C422 0.4705(9) 1.0435(5) 0.9394(4) 0.070(4) Uani d . 1 C
H422 0.4710 1.0749 0.9584 0.084 Uiso calc R 1 H
C423 0.5446(9) 1.0094(6) 0.9473(5) 0.090(4) Uani d . 1 C
H423 0.5966 1.0191 0.9706 0.108 Uiso calc R 1 H
C424 0.5426(9) 0.9608(5) 0.9209(5) 0.075(4) Uani d . 1 C
H424 0.5929 0.9381 0.9263 0.090 Uiso calc R 1 H
C425 0.4670(8) 0.9472(5) 0.8877(4) 0.065(3) Uani d . 1 C
H425 0.4647 0.9140 0.8710 0.078 Uiso calc R 1 H
C426 0.3923(7) 0.9810(5) 0.8775(3) 0.055(3) Uani d . 1 C
H426 0.3406 0.9709 0.8541 0.066 Uiso calc R 1 H
C431 0.2155(8) 1.0484(4) 0.8418(4) 0.058(3) Uani d . 1 C
C432 0.2312(9) 1.0460(5) 0.7957(4) 0.081(4) Uani d . 1 C
H432 0.2826 1.0613 0.7900 0.097 Uiso calc R 1 H
C433 0.1676(12) 1.0201(7) 0.7589(5) 0.117(7) Uani d . 1 C
H433 0.1784 1.0150 0.7286 0.140 Uiso calc R 1 H
C434 0.0904(13) 1.0023(7) 0.7669(7) 0.119(8) Uani d . 1 C
H434 0.0467 0.9878 0.7410 0.143 Uiso calc R 1 H
C435 0.0734(10) 1.0046(6) 0.8112(6) 0.101(5) Uani d . 1 C
H435 0.0203 0.9901 0.8155 0.122 Uiso calc R 1 H
C436 0.1348(9) 1.0285(5) 0.8498(5) 0.068(3) Uani d . 1 C
H436 0.1234 1.0313 0.8802 0.082 Uiso calc R 1 H
C441 0.3304(7) 1.1432(4) 0.8711(4) 0.047(3) Uani d . 1 C
C442 0.2698(9) 1.1725(5) 0.8373(4) 0.086(4) Uani d . 1 C
H442 0.2127 1.1580 0.8248 0.104 Uiso calc R 1 H
C443 0.2907(11) 1.2232(6) 0.8209(5) 0.095(5) Uani d . 1 C
H443 0.2478 1.2422 0.7974 0.114 Uiso calc R 1 H
C444 0.3711(11) 1.2451(5) 0.8382(5) 0.079(4) Uani d . 1 C
H444 0.3855 1.2786 0.8261 0.095 Uiso calc R 1 H
C445 0.4328(8) 1.2184(5) 0.8738(4) 0.064(3) Uani d . 1 C
H445 0.4885 1.2344 0.8870 0.077 Uiso calc R 1 H
C446 0.4127(8) 1.1677(5) 0.8900(4) 0.068(4) Uani d . 1 C
H446 0.4553 1.1497 0.9143 0.082 Uiso calc R 1 H

loop_
_atom_site_aniso_label
_atom_site_aniso_U_11
_atom_site_aniso_U_22
_atom_site_aniso_U_33
_atom_site_aniso_U_12
_atom_site_aniso_U_13
_atom_site_aniso_U_23
Re1 0.0292(2) 0.0362(2) 0.0359(2) -0.00305(19) 0.01076(18) -0.00008(17)
Re2 0.0301(2) 0.0339(2) 0.0362(2) -0.00266(19) 0.00854(18) 0.00180(17)
Re3 0.0273(2) 0.0367(2) 0.0370(2) 0.00163(19) 0.00907(18) 0.00139(18)
Re4 0.0292(2) 0.0355(2) 0.0355(2) -0.00110(19) 0.00651(18) -0.00079(17)
Te1 0.0403(4) 0.0457(4) 0.0368(4) -0.0023(3) 0.0135(3) 0.0012(3)
Te2 0.0374(4) 0.0343(4) 0.0449(4) -0.0018(3) 0.0107(3) 0.0027(3)
Te3 0.0297(4) 0.0389(4) 0.0499(4) 0.0024(3) 0.0082(3) -0.0021(3)
Te4 0.0321(4) 0.0416(4) 0.0378(4) -0.0042(3) 0.0069(3) -0.0012(3)
P1 0.0451(18) 0.0461(17) 0.0445(15) -0.0014(14) 0.0118(14) -0.0009(13)
P2 0.0417(18) 0.0497(18) 0.0449(16) 0.0007(14) 0.0138(14) -0.0046(13)
P3 0.0429(18) 0.0397(16) 0.0484(17) 0.0001(14) 0.0137(14) 0.0002(13)
P4 0.0461(19) 0.0546(19) 0.0422(16) -0.0030(15) 0.0077(14) -0.0111(13)
O1W 0.152(11) 0.104(8) 0.090(7) -0.005(7) 0.008(7) 0.031(6)
O2W 0.166(12) 0.107(8) 0.123(8) -0.017(8) -0.066(8) -0.020(7)
O3W 0.089(8) 0.096(7) 0.105(7) 0.003(6) -0.010(6) 0.038(6)
N11 0.060(7) 0.082(7) 0.050(6) 0.001(6) 0.020(5) 0.011(5)
N12 0.063(7) 0.056(6) 0.074(6) -0.016(5) 0.039(6) -0.016(5)
N13 0.052(7) 0.070(7) 0.070(6) -0.007(5) 0.032(5) -0.022(5)
N21 0.055(7) 0.046(6) 0.050(5) -0.001(5) 0.003(5) -0.010(4)
N22 0.084(8) 0.040(6) 0.062(6) 0.006(5) 0.010(6) 0.022(5)
N23 0.050(7) 0.066(7) 0.060(6) -0.020(5) 0.027(5) -0.006(5)
N31 0.040(6) 0.074(7) 0.061(6) -0.006(5) 0.018(5) -0.004(5)
N32 0.054(7) 0.063(7) 0.066(6) 0.021(5) 0.019(5) -0.014(5)
N33 0.037(6) 0.064(7) 0.073(7) -0.001(5) 0.009(5) 0.005(5)
N41 0.090(9) 0.093(8) 0.042(6) 0.004(7) 0.000(6) 0.014(6)
N42 0.049(6) 0.035(5) 0.086(7) -0.014(5) 0.018(6) -0.011(5)
N43 0.081(8) 0.070(8) 0.074(7) -0.020(6) 0.014(6) -0.027(6)
C11 0.046(7) 0.039(6) 0.050(6) -0.022(5) 0.017(6) -0.002(5)
C12 0.056(8) 0.029(6) 0.061(7) -0.009(6) 0.023(6) -0.016(5)
C13 0.033(6) 0.047(7) 0.054(7) -0.009(5) 0.010(5) -0.005(5)
C21 0.030(6) 0.047(7) 0.028(5) -0.004(5) 0.003(4) 0.013(5)
C22 0.050(8) 0.044(7) 0.054(7) -0.009(6) 0.013(6) 0.004(5)
C23 0.045(8) 0.054(8) 0.053(7) 0.006(6) 0.004(6) -0.003(6)
C31 0.048(7) 0.052(7) 0.047(6) 0.020(6) 0.005(6) -0.003(5)
C32 0.053(8) 0.055(7) 0.034(6) -0.002(6) 0.007(5) -0.007(5)
C33 0.044(7) 0.030(6) 0.047(6) 0.009(5) 0.011(5) 0.000(5)
C41 0.050(8) 0.056(7) 0.048(7) -0.010(6) 0.018(6) 0.000(6)
C42 0.035(6) 0.029(6) 0.051(6) -0.012(5) 0.013(5) -0.006(5)
C43 0.031(6) 0.046(7) 0.063(7) -0.010(5) 0.003(6) -0.016(6)
C111 0.049(8) 0.061(8) 0.057(7) -0.001(6) 0.019(6) 0.007(6)
C112 0.041(8) 0.084(10) 0.083(9) -0.008(7) 0.032(7) -0.011(7)
C113 0.079(11) 0.092(11) 0.079(9) -0.019(9) 0.027(8) -0.035(8)
C114 0.035(8) 0.181(17) 0.058(8) 0.018(10) 0.021(7) 0.001(10)
C115 0.064(10) 0.107(12) 0.092(10) 0.010(9) 0.044(9) 0.031(9)
C116 0.060(9) 0.073(9) 0.078(9) -0.001(7) 0.029(7) 0.006(7)
C121 0.023(6) 0.067(8) 0.046(6) 0.005(5) 0.010(5) -0.010(5)
C122 0.066(9) 0.078(9) 0.054(7) 0.009(7) 0.023(7) 0.009(6)
C123 0.047(8) 0.076(9) 0.070(8) 0.011(7) 0.009(7) 0.018(7)
C124 0.066(10) 0.060(9) 0.085(10) 0.015(7) 0.011(8) -0.018(7)
C125 0.043(8) 0.126(13) 0.069(9) 0.021(8) 0.019(7) 0.017(8)
C126 0.080(10) 0.067(9) 0.067(8) 0.004(8) 0.031(8) 0.002(7)
C131 0.076(9) 0.033(7) 0.052(7) 0.002(6) 0.011(7) -0.001(5)
C132 0.074(9) 0.039(7) 0.038(6) 0.002(6) 0.006(6) 0.014(5)
C133 0.097(12) 0.060(8) 0.053(8) -0.006(8) 0.026(8) -0.013(6)
C134 0.074(11) 0.067(10) 0.074(9) -0.026(8) -0.010(8) -0.008(7)
C135 0.066(10) 0.069(10) 0.105(11) 0.000(8) -0.012(8) -0.009(8)
C136 0.080(11) 0.070(10) 0.093(10) 0.001(8) -0.001(9) -0.034(8)
C141 0.049(7) 0.051(7) 0.034(6) 0.000(6) 0.002(5) -0.003(5)
C142 0.052(8) 0.069(9) 0.051(7) -0.002(7) 0.007(6) -0.008(6)
C143 0.099(12) 0.063(9) 0.057(8) 0.027(8) 0.022(8) 0.004(7)
C144 0.075(10) 0.047(8) 0.106(11) -0.004(7) 0.036(9) 0.005(8)
C145 0.069(10) 0.082(11) 0.079(10) -0.014(8) -0.003(8) 0.016(8)
C146 0.066(9) 0.074(9) 0.049(7) -0.004(7) 0.004(6) 0.026(7)
C211 0.026(6) 0.033(6) 0.076(8) 0.001(5) 0.019(6) -0.014(5)
C212 0.090(11) 0.058(8) 0.060(8) 0.020(7) 0.014(8) 0.023(6)
C213 0.078(12) 0.083(11) 0.139(14) 0.026(10) 0.006(11) 0.037(10)
C214 0.028(9) 0.125(15) 0.152(16) 0.020(9) 0.002(10) -0.036(13)
C215 0.039(9) 0.102(12) 0.107(12) 0.007(8) 0.018(9) -0.036(10)
C216 0.056(9) 0.092(10) 0.069(8) -0.010(8) 0.011(8) -0.027(7)
C221 0.034(6) 0.042(6) 0.042(6) -0.003(5) 0.010(5) -0.001(5)
C222 0.030(6) 0.059(7) 0.051(6) 0.007(5) 0.012(5) -0.012(5)
C223 0.032(7) 0.072(9) 0.073(8) 0.002(6) 0.007(6) -0.025(7)
C224 0.047(8) 0.088(10) 0.053(7) -0.011(7) 0.010(6) -0.021(6)
C225 0.043(8) 0.081(9) 0.053(7) -0.013(7) -0.004(6) -0.005(7)
C226 0.042(7) 0.067(8) 0.058(7) 0.000(6) 0.017(6) -0.005(6)
C231 0.047(7) 0.062(8) 0.035(6) -0.004(6) 0.006(5) -0.005(5)
C232 0.070(9) 0.056(8) 0.073(9) -0.009(7) 0.029(8) 0.005(7)
C233 0.124(15) 0.100(13) 0.074(10) 0.027(11) 0.032(10) 0.035(9)
C234 0.128(16) 0.075(11) 0.102(13) -0.017(11) 0.063(12) 0.016(10)
C235 0.152(17) 0.059(10) 0.104(12) -0.074(10) 0.070(12) -0.029(9)
C236 0.075(10) 0.085(10) 0.054(8) -0.011(8) 0.013(7) -0.011(7)
C241 0.041(7) 0.049(7) 0.050(6) -0.002(5) 0.022(5) -0.001(5)
C242 0.046(7) 0.060(8) 0.047(6) -0.004(6) 0.014(6) -0.010(6)
C243 0.061(9) 0.073(9) 0.047(7) -0.009(7) 0.007(6) -0.014(6)
C244 0.059(9) 0.070(9) 0.066(8) 0.000(7) 0.033(7) -0.003(7)
C245 0.053(8) 0.065(9) 0.069(8) -0.007(7) 0.014(7) -0.005(7)
C246 0.057(8) 0.073(9) 0.063(8) 0.007(7) 0.035(7) 0.000(6)
C311 0.047(7) 0.038(6) 0.055(7) 0.003(5) 0.011(6) 0.000(5)
C312 0.068(9) 0.044(7) 0.052(7) 0.016(6) 0.011(6) 0.005(6)
C313 0.101(12) 0.062(9) 0.072(9) -0.022(8) 0.029(8) 0.006(7)
C314 0.090(11) 0.055(9) 0.093(10) 0.009(8) 0.013(9) -0.030(8)
C315 0.134(15) 0.067(10) 0.073(9) 0.033(10) -0.003(9) -0.013(8)
C316 0.105(12) 0.079(10) 0.051(8) 0.047(8) 0.013(8) 0.009(7)
C321 0.052(7) 0.028(6) 0.042(6) 0.004(5) 0.015(5) 0.002(4)
C322 0.067(9) 0.059(8) 0.093(9) -0.012(7) 0.033(8) 0.027(7)
C323 0.075(10) 0.066(9) 0.072(9) 0.007(8) 0.028(8) 0.030(7)
C324 0.068(9) 0.046(7) 0.061(7) 0.020(7) 0.018(7) 0.013(6)
C325 0.039(7) 0.085(9) 0.045(6) -0.002(6) 0.019(6) 0.001(6)
C326 0.027(6) 0.048(7) 0.043(6) 0.001(5) 0.011(5) 0.005(5)
C331 0.049(7) 0.048(7) 0.040(6) -0.001(6) 0.014(5) 0.002(5)
C332 0.066(8) 0.043(7) 0.053(7) -0.025(6) 0.021(6) 0.007(5)
C333 0.068(10) 0.092(10) 0.063(8) -0.041(8) 0.009(7) -0.004(7)
C334 0.066(10) 0.113(12) 0.051(8) 0.002(9) 0.015(7) 0.028(8)
C335 0.070(10) 0.086(10) 0.044(7) 0.007(8) 0.020(7) -0.005(6)
C336 0.065(9) 0.053(8) 0.064(8) -0.001(6) 0.015(7) 0.007(6)
C341 0.060(8) 0.025(6) 0.062(7) 0.004(6) 0.014(6) -0.002(5)
C342 0.071(10) 0.055(8) 0.106(10) 0.003(7) 0.046(8) 0.010(7)
C343 0.083(12) 0.050(9) 0.154(14) -0.026(8) 0.035(11) -0.043(9)
C344 0.082(12) 0.095(12) 0.076(9) -0.023(10) 0.032(9) -0.016(9)
C345 0.069(10) 0.076(10) 0.088(10) -0.006(8) 0.029(8) -0.019(8)
C346 0.044(8) 0.050(7) 0.068(8) 0.000(6) 0.018(6) -0.003(6)
C411 0.046(7) 0.047(7) 0.048(6) -0.002(6) 0.014(6) -0.014(5)
C412 0.050(8) 0.068(8) 0.059(7) 0.009(6) 0.027(6) -0.001(6)
C413 0.094(11) 0.062(8) 0.048(7) 0.005(7) 0.025(7) -0.017(6)
C414 0.077(10) 0.098(11) 0.064(8) 0.011(9) 0.041(8) 0.004(8)
C415 0.065(10) 0.118(13) 0.093(10) -0.016(9) 0.049(9) 0.002(9)
C416 0.050(8) 0.058(8) 0.100(10) -0.015(6) 0.030(7) -0.023(7)
C421 0.055(8) 0.051(7) 0.051(7) -0.017(6) 0.012(6) -0.006(6)
C422 0.079(10) 0.046(8) 0.075(9) 0.007(7) 0.001(8) 0.000(6)
C423 0.076(11) 0.084(11) 0.093(11) 0.004(9) -0.005(9) 0.018(9)
C424 0.055(9) 0.064(9) 0.110(11) 0.024(8) 0.030(9) 0.011(8)
C425 0.051(9) 0.072(9) 0.071(9) -0.004(7) 0.015(7) -0.012(7)
C426 0.045(8) 0.066(8) 0.047(7) -0.005(6) 0.003(6) -0.020(6)
C431 0.047(8) 0.048(7) 0.079(9) -0.006(6) 0.016(7) -0.016(6)
C432 0.097(12) 0.085(10) 0.059(8) 0.011(8) 0.015(8) -0.023(7)
C433 0.118(16) 0.141(16) 0.065(10) 0.026(13) -0.024(11) -0.056(10)
C434 0.124(18) 0.087(13) 0.101(14) 0.021(12) -0.053(14) -0.032(11)
C435 0.071(11) 0.084(12) 0.125(13) -0.020(9) -0.017(12) 0.015(11)
C436 0.062(9) 0.061(9) 0.083(9) -0.005(7) 0.020(8) -0.006(7)
C441 0.047(7) 0.040(7) 0.052(7) 0.002(6) 0.007(6) 0.003(5)
C442 0.083(11) 0.074(10) 0.077(9) -0.010(8) -0.023(8) 0.011(8)
C443 0.093(13) 0.093(13) 0.089(11) 0.019(10) 0.004(10) 0.024(9)
C444 0.116(14) 0.076(10) 0.063(9) 0.007(10) 0.055(9) 0.022(8)
C445 0.059(9) 0.047(8) 0.096(10) -0.023(7) 0.038(8) -0.001(7)
C446 0.059(9) 0.064(9) 0.089(9) -0.004(7) 0.034(8) 0.003(7)

loop_
_atom_type_symbol
_atom_type_description
_atom_type_scat_dispersion_real
_atom_type_scat_dispersion_imag
_atom_type_scat_source
C C 0.0033 0.0016 'International Tables Vol C Tables 4.2.6.8 and 6.1.1.4'
H H 0.0000 0.0000 'International Tables Vol C Tables 4.2.6.8 and 6.1.1.4'
N N 0.0061 0.0033 'International Tables Vol C Tables 4.2.6.8 and 6.1.1.4'
O O 0.0106 0.0060 'International Tables Vol C Tables 4.2.6.8 and 6.1.1.4'
P P 0.1023 0.0942 'International Tables Vol C Tables 4.2.6.8 and 6.1.1.4'
Te Te -0.5308 1.6751 'International Tables Vol C Tables 4.2.6.8 and 6.1.1.4'
Re Re -1.0185 7.2310 'International Tables Vol C Tables 4.2.6.8 and 6.1.1.4'

loop_
_geom_angle_atom_site_label_1
_geom_angle_atom_site_label_2
_geom_angle_atom_site_label_3
_geom_angle
Re1 Re2 Re4 60.118(13)
Re1 Re3 Re2 60.132(13)
Re1 Re3 Re4 60.399(13)
Re2 Re1 Re4 60.032(13)
Re2 Re4 Re1 59.850(13)
Re3 Re1 Re2 60.124(13)
Re3 Re1 Re4 59.862(13)
Re3 Re2 Re1 59.744(13)
Re3 Re2 Re4 59.765(14)
Re3 Re4 Re1 59.740(13)
Re3 Re4 Re2 60.022(14)
Re4 Re3 Re2 60.214(14)
Te1 Re3 Te2 109.13(2)
Te1 Re3 Te4 109.38(2)
Te1 Re4 Te2 109.13(2)
Te1 Re4 Te3 109.66(2)
Te3 Re1 Te2 108.54(2)
Te3 Re2 Te1 108.82(2)
Te3 Re4 Te2 108.88(2)
Te4 Re1 Te2 109.67(2)
Te4 Re1 Te3 109.28(2)
Te4 Re2 Te1 108.73(2)
Te4 Re2 Te3 109.32(2)
Te4 Re1 Re4 105.433(19)
Te4 Re3 Te2 109.56(2)
Te3 Re1 Re4 56.543(17)
Te2 Re1 Re4 56.604(17)
Te4 Re1 Re3 56.952(17)
Te3 Re1 Re3 105.358(19)
Te2 Re1 Re3 57.007(17)
Te4 Re1 Re2 56.704(17)
Te3 Re1 Re2 56.840(18)
Te2 Re1 Re2 105.680(19)
Te4 Re2 Re3 56.837(17)
Te3 Re2 Re3 105.00(2)
Te1 Re2 Re3 56.353(17)
Te4 Re2 Re1 56.804(17)
Te3 Re2 Re1 56.785(17)
Te1 Re2 Re1 105.03(2)
Te4 Re2 Re4 105.58(2)
Te3 Re2 Re4 56.559(17)
Te1 Re2 Re4 56.434(18)
Te1 Re3 Re1 106.03(2)
Te4 Re3 Re1 56.910(17)
Te2 Re3 Re1 56.936(17)
Te1 Re3 Re4 56.846(18)
Te4 Re3 Re4 105.84(2)
Te2 Re3 Re4 56.785(18)
Te1 Re3 Re2 57.203(18)
Te4 Re3 Re2 56.695(17)
Te2 Re3 Re2 105.63(2)
Te1 Re4 Re3 56.631(18)
Te3 Re4 Re3 105.43(2)
Te2 Re4 Re3 57.003(18)
Te1 Re4 Re2 57.069(18)
Te3 Re4 Re2 56.834(18)
Te2 Re4 Re2 105.65(2)
Te1 Re4 Re1 105.32(2)
Te3 Re4 Re1 56.762(17)
Te2 Re4 Re1 56.750(17)
Re3 Te1 Re4 66.524(19)
Re3 Te1 Re2 66.444(18)
Re4 Te1 Re2 66.497(18)
Re4 Te2 Re1 66.646(19)
Re4 Te2 Re3 66.212(19)
Re1 Te2 Re3 66.057(19)
Re4 Te3 Re1 66.695(19)
Re4 Te3 Re2 66.607(19)
Re1 Te3 Re2 66.374(19)
Re2 Te4 Re1 66.492(19)
Re2 Te4 Re3 66.468(18)
Re1 Te4 Re3 66.138(19)
C13 Re1 C12 79.6(4)
C13 Re1 C11 81.4(4)
C12 Re1 C11 81.8(4)
C13 Re1 Te4 82.9(3)
C12 Re1 Te4 157.2(3)
C11 Re1 Te4 81.3(3)
C13 Re1 Te3 81.7(3)
C12 Re1 Te3 82.5(3)
C11 Re1 Te3 158.8(3)
C13 Re1 Te2 158.9(3)
C12 Re1 Te2 83.5(2)
C11 Re1 Te2 83.8(3)
C13 Re1 Re3 139.6(3)
C12 Re1 Re3 140.3(2)
C11 Re1 Re3 95.8(3)
C13 Re1 Re2 95.4(3)
C12 Re1 Re2 139.3(3)
C11 Re1 Re2 137.9(3)
C13 Re1 Re4 138.1(3)
C12 Re1 Re4 97.3(3)
C11 Re1 Re4 140.0(3)
C21 Re2 C23 79.7(4)
C21 Re2 C22 82.4(4)
C23 Re2 C22 79.8(4)
C21 Re2 Te4 81.2(2)
C23 Re2 Te4 83.4(3)
C22 Re2 Te4 158.3(3)
C21 Re2 Te3 83.4(3)
C23 Re2 Te3 157.0(3)
C22 Re2 Te3 82.7(3)
C21 Re2 Te1 159.5(2)
C23 Re2 Te1 83.7(3)
C22 Re2 Te1 83.0(3)
C21 Re2 Re3 137.8(2)
C23 Re2 Re3 98.0(3)
C22 Re2 Re3 139.1(3)
C21 Re2 Re1 95.4(2)
C23 Re2 Re1 140.1(3)
C22 Re2 Re1 139.3(3)
C21 Re2 Re4 139.7(2)
C23 Re2 Re4 140.0(3)
C22 Re2 Re4 96.1(3)
C32 Re3 C33 78.7(4)
C32 Re3 C31 81.3(4)
C33 Re3 C31 81.3(4)
C32 Re3 Te1 83.2(3)
C33 Re3 Te1 156.8(3)
C31 Re3 Te1 81.5(3)
C32 Re3 Te4 158.1(3)
C33 Re3 Te4 84.0(2)
C31 Re3 Te4 83.0(3)
C32 Re3 Te2 81.5(3)
C33 Re3 Te2 82.7(3)
C31 Re3 Te2 158.4(3)
C32 Re3 Re1 138.3(3)
C33 Re3 Re1 97.2(3)
C31 Re3 Re1 139.7(3)
C32 Re3 Re4 96.0(3)
C33 Re3 Re4 139.4(3)
C31 Re3 Re4 138.2(3)
C32 Re3 Re2 140.2(3)
C33 Re3 Re2 140.5(2)
C31 Re3 Re2 95.9(3)
C41 Re4 C42 79.9(4)
C41 Re4 C43 80.4(4)
C42 Re4 C43 79.0(4)
C41 Re4 Te1 83.0(3)
C42 Re4 Te1 156.0(2)
C43 Re4 Te1 81.7(3)
C41 Re4 Te3 81.6(3)
C42 Re4 Te3 84.4(2)
C43 Re4 Te3 157.4(3)
C41 Re4 Te2 159.0(3)
C42 Re4 Te2 83.0(3)
C43 Re4 Te2 84.4(3)
C41 Re4 Re3 139.3(3)
C42 Re4 Re3 140.0(3)
C43 Re4 Re3 97.1(3)
C41 Re4 Re2 95.4(3)
C42 Re4 Re2 141.2(2)
C43 Re4 Re2 138.7(3)
C41 Re4 Re1 138.2(3)
C42 Re4 Re1 98.7(2)
C43 Re4 Re1 140.9(3)
C131 P1 C121 110.4(5)
C131 P1 C141 110.9(5)
C121 P1 C141 109.9(5)
C131 P1 C111 106.0(6)
C121 P1 C111 109.8(5)
C141 P1 C111 109.8(5)
C221 P2 C211 109.6(5)
C221 P2 C241 110.8(5)
C211 P2 C241 108.4(5)
C221 P2 C231 107.3(5)
C211 P2 C231 110.1(5)
C241 P2 C231 110.7(5)
C321 P3 C341 110.6(5)
C321 P3 C331 108.8(5)
C341 P3 C331 110.5(5)
C321 P3 C311 107.8(5)
C341 P3 C311 108.9(5)
C331 P3 C311 110.2(5)
C411 P4 C441 110.6(5)
C411 P4 C431 112.1(5)
C441 P4 C431 107.3(5)
C411 P4 C421 108.2(5)
C441 P4 C421 111.2(5)
C431 P4 C421 107.5(5)
N11 C11 Re1 178.4(9)
N12 C12 Re1 175.6(11)
N13 C13 Re1 177.7(9)
N21 C21 Re2 176.5(8)
N22 C22 Re2 177.1(10)
N23 C23 Re2 174.6(10)
N31 C31 Re3 178.2(10)
N32 C32 Re3 176.6(9)
N33 C33 Re3 176.7(9)
N41 C41 Re4 177.1(10)
N42 C42 Re4 174.5(9)
N43 C43 Re4 172.7(10)
C112 C111 C116 120.2(10)
C112 C111 P1 119.8(9)
C116 C111 P1 119.9(9)
C113 C112 C111 118.5(12)
C113 C112 H112 120.7
C111 C112 H112 120.7
C114 C113 C112 121.5(13)
C114 C113 H113 119.2
C112 C113 H113 119.2
C115 C114 C113 119.9(12)
C115 C114 H114 120.0
C113 C114 H114 120.0
C114 C115 C116 119.3(13)
C114 C115 H115 120.4
C116 C115 H115 120.4
C115 C116 C111 120.5(12)
C115 C116 H116 119.7
C111 C116 H116 119.7
C122 C121 C126 119.7(10)
C122 C121 P1 121.8(8)
C126 C121 P1 118.5(9)
C123 C122 C121 119.2(11)
C123 C122 H122 120.4
C121 C122 H122 120.4
C122 C123 C124 123.9(11)
C122 C123 H123 118.1
C124 C123 H123 118.1
C125 C124 C123 116.7(12)
C125 C124 H124 121.7
C123 C124 H124 121.7
C124 C125 C126 122.2(12)
C124 C125 H125 118.9
C126 C125 H125 118.9
C121 C126 C125 118.4(11)
C121 C126 H126 120.8
C125 C126 H126 120.8
C136 C131 C132 120.1(11)
C136 C131 P1 121.0(9)
C132 C131 P1 118.9(10)
C131 C132 C133 116.6(11)
C131 C132 H132 121.7
C133 C132 H132 121.7
C134 C133 C132 120.6(12)
C134 C133 H133 119.7
C132 C133 H133 119.7
C133 C134 C135 122.1(12)
C133 C134 H134 119.0
C135 C134 H134 119.0
C134 C135 C136 117.9(13)
C134 C135 H135 121.0
C136 C135 H135 121.0
C131 C136 C135 122.6(13)
C131 C136 H136 118.7
C135 C136 H136 118.7
C142 C141 C146 119.0(10)
C142 C141 P1 124.3(9)
C146 C141 P1 116.6(8)
C141 C142 C143 121.7(11)
C141 C142 H142 119.2
C143 C142 H142 119.2
C144 C143 C142 119.3(12)
C144 C143 H143 120.4
C142 C143 H143 120.4
C143 C144 C145 119.7(12)
C143 C144 H144 120.2
C145 C144 H144 120.2
C144 C145 C146 120.9(12)
C144 C145 H145 119.5
C146 C145 H145 119.5
C141 C146 C145 119.4(11)
C141 C146 H146 120.3
C145 C146 H146 120.3
C212 C211 C216 119.3(11)
C212 C211 P2 120.8(9)
C216 C211 P2 119.9(9)
C211 C212 C213 117.8(12)
C211 C212 H212 121.1
C213 C212 H212 121.1
C214 C213 C212 122.3(14)
C214 C213 H213 118.9
C212 C213 H213 118.9
C213 C214 C215 119.7(14)
C213 C214 H214 120.1
C215 C214 H214 120.1
C214 C215 C216 120.4(14)
C214 C215 H215 119.8
C216 C215 H215 119.8
C215 C216 C211 120.3(13)
C215 C216 H216 119.9
C211 C216 H216 119.9
C222 C221 C226 117.7(9)
C222 C221 P2 121.0(8)
C226 C221 P2 121.2(8)
C221 C222 C223 123.2(10)
C221 C222 H222 118.4
C223 C222 H222 118.4
C224 C223 C222 118.0(10)
C224 C223 H223 121.0
C222 C223 H223 121.0
C223 C224 C225 120.8(11)
C223 C224 H224 119.6
C225 C224 H224 119.6
C224 C225 C226 119.9(11)
C224 C225 H225 120.0
C226 C225 H225 120.0
C225 C226 C221 120.2(10)
C225 C226 H226 119.9
C221 C226 H226 119.9
C232 C231 C236 119.6(11)
C232 C231 P2 122.2(9)
C236 C231 P2 118.1(9)
C231 C232 C233 120.8(12)
C231 C232 H232 119.6
C233 C232 H232 119.6
C232 C233 C234 118.3(14)
C232 C233 H233 120.8
C234 C233 H233 120.8
C235 C234 C233 121.4(14)
C235 C234 H234 119.3
C233 C234 H234 119.3
C234 C235 C236 120.3(13)
C234 C235 H235 119.9
C236 C235 H235 119.9
C231 C236 C235 119.1(12)
C231 C236 H236 120.5
C235 C236 H236 120.5
C246 C241 C242 118.5(9)
C246 C241 P2 121.4(8)
C242 C241 P2 119.8(8)
C241 C242 C243 120.3(10)
C241 C242 H242 119.9
C243 C242 H242 119.9
C244 C243 C242 119.5(10)
C244 C243 H243 120.3
C242 C243 H243 120.3
C245 C244 C243 120.2(10)
C245 C244 H244 119.9
C243 C244 H244 119.9
C246 C245 C244 120.6(11)
C246 C245 H245 119.7
C244 C245 H245 119.7
C245 C246 C241 120.9(11)
C245 C246 H246 119.5
C241 C246 H246 119.5
C316 C311 C312 120.8(10)
C316 C311 P3 118.6(9)
C312 C311 P3 119.7(8)
C313 C312 C311 118.6(10)
C313 C312 H312 120.7
C311 C312 H312 120.7
C312 C313 C314 119.2(12)
C312 C313 H313 120.4
C314 C313 H313 120.4
C315 C314 C313 119.3(12)
C315 C314 H314 120.4
C313 C314 H314 120.4
C314 C315 C316 123.1(13)
C314 C315 H315 118.4
C316 C315 H315 118.4
C311 C316 C315 118.8(11)
C311 C316 H316 120.6
C315 C316 H316 120.6
C326 C321 C322 117.9(10)
C326 C321 P3 118.8(7)
C322 C321 P3 123.1(9)
C323 C322 C321 120.9(12)
C323 C322 H322 119.6
C321 C322 H322 119.6
C322 C323 C324 121.3(11)
C322 C323 H323 119.4
C324 C323 H323 119.4
C325 C324 C323 119.0(10)
C325 C324 H324 120.5
C323 C324 H324 120.5
C324 C325 C326 120.1(10)
C324 C325 H325 120.0
C326 C325 H325 120.0
C325 C326 C321 120.8(9)
C325 C326 H326 119.6
C321 C326 H326 119.6
C332 C331 C336 120.2(9)
C332 C331 P3 119.9(8)
C336 C331 P3 119.2(8)
C331 C332 C333 122.0(10)
C331 C332 H332 119.0
C333 C332 H332 119.0
C332 C333 C334 117.6(11)
C332 C333 H333 121.2
C334 C333 H333 121.2
C335 C334 C333 120.8(11)
C335 C334 H334 119.6
C333 C334 H334 119.6
C336 C335 C334 120.0(11)
C336 C335 H335 120.0
C334 C335 H335 120.0
C335 C336 C331 119.3(11)
C335 C336 H336 120.4
C331 C336 H336 120.4
C342 C341 C346 120.1(11)
C342 C341 P3 120.4(9)
C346 C341 P3 119.5(8)
C341 C342 C343 119.4(12)
C341 C342 H342 120.3
C343 C342 H342 120.3
C344 C343 C342 117.9(12)
C344 C343 H343 121.0
C342 C343 H343 121.0
C345 C344 C343 122.2(14)
C345 C344 H344 118.9
C343 C344 H344 118.9
C344 C345 C346 119.9(13)
C344 C345 H345 120.0
C346 C345 H345 120.1
C341 C346 C345 120.4(11)
C341 C346 H346 119.8
C345 C346 H346 119.8
C412 C411 C416 119.5(10)
C412 C411 P4 121.3(8)
C416 C411 P4 118.9(8)
C411 C412 C413 121.3(11)
C411 C412 H412 119.4
C413 C412 H412 119.4
C414 C413 C412 119.1(11)
C414 C413 H413 120.5
C412 C413 H413 120.5
C413 C414 C415 121.0(11)
C413 C414 H414 119.5
C415 C414 H414 119.5
C414 C415 C416 120.0(13)
C414 C415 H415 120.0
C416 C415 H415 120.0
C415 C416 C411 119.0(11)
C415 C416 H416 120.5
C411 C416 H416 120.5
C426 C421 C422 120.6(11)
C426 C421 P4 121.3(9)
C422 C421 P4 118.0(9)
C421 C422 C423 118.4(12)
C421 C422 H422 120.8
C423 C422 H422 120.8
C422 C423 C424 121.2(13)
C422 C423 H423 119.4
C424 C423 H423 119.4
C425 C424 C423 118.7(12)
C425 C424 H424 120.6
C423 C424 H424 120.6
C424 C425 C426 122.1(12)
C424 C425 H425 118.9
C426 C425 H425 118.9
C421 C426 C425 118.7(11)
C421 C426 H426 120.6
C425 C426 H426 120.6
C432 C431 C436 121.1(11)
C432 C431 P4 118.3(10)
C436 C431 P4 120.6(9)
C433 C432 C431 118.0(14)
C433 C432 H432 121.0
C431 C432 H432 121.0
C434 C433 C432 119.9(17)
C434 C433 H433 120.0
C432 C433 H433 120.0
C433 C434 C435 123.0(18)
C433 C434 H434 118.5
C435 C434 H434 118.5
C434 C435 C436 120.0(16)
C434 C435 H435 120.0
C436 C435 H435 120.0
C435 C436 C431 117.7(12)
C435 C436 H436 121.1
C431 C436 H436 121.1
C442 C441 C446 116.7(11)
C442 C441 P4 120.2(10)
C446 C441 P4 123.0(9)
C441 C442 C443 121.7(13)
C441 C442 H442 119.1
C443 C442 H442 119.1
C444 C443 C442 120.6(14)
C444 C443 H443 119.7
C442 C443 H443 119.7
C443 C444 C445 119.8(13)
C443 C444 H444 120.1
C445 C444 H444 120.1
C444 C445 C446 119.9(12)
C444 C445 H445 120.0
C446 C445 H445 120.0
C445 C446 C441 121.2(12)
C445 C446 H446 119.4
C441 C446 H446 119.4

loop_
_geom_bond_atom_site_label_1
_geom_bond_atom_site_label_2
_geom_bond_distance
_geom_bond_publ_flag
Re1 Re2 2.8820(5) yes
Re1 Re3 2.8707(5) yes
Re1 Re4 2.8898(5) yes
Re2 Re3 2.8818(6) yes
Re2 Re4 2.8873(6) yes
Re3 Re4 2.8743(6) yes
Re1 Te2 2.6324(7) yes
Re1 Te3 2.6317(7) yes
Re1 Te4 2.6300(8) yes
Re2 Te1 2.6426(7) yes
Re2 Te3 2.6334(8) yes
Re2 Te4 2.6269(7) yes
Re3 Te1 2.6171(7) yes
Re3 Te2 2.6345(8) yes
Re3 Te4 2.6312(7) yes
Re4 Te1 2.6235(7) yes
Re4 Te2 2.6280(7) yes
Re4 Te3 2.6251(7) yes
Re1 C11 2.122(10) yes
Re1 C12 2.105(11) yes
Re1 C13 2.093(10) yes
Re2 C21 2.078(10) yes
Re2 C22 2.121(11) yes
Re2 C23 2.113(12) yes
Re3 C31 2.109(12) yes
Re3 C32 2.092(10) yes
Re3 C33 2.095(10) yes
Re4 C41 2.110(11) yes
Re4 C42 2.114(10) yes
Re4 C43 2.116(10) yes
N11 C11 1.139(11) ?
N12 C12 1.133(11) ?
N13 C13 1.147(11) ?
N21 C21 1.180(11) ?
N22 C22 1.137(11) ?
N23 C23 1.147(12) ?
N31 C31 1.134(12) ?
N32 C32 1.166(11) ?
N33 C33 1.155(11) ?
N41 C41 1.137(12) ?
N42 C42 1.124(11) ?
N43 C43 1.137(11) ?
P1 C131 1.785(11) ?
P1 C121 1.790(10) ?
P1 C141 1.792(10) ?
P1 C111 1.802(10) ?
P2 C221 1.774(10) ?
P2 C211 1.782(10) ?
P2 C241 1.782(9) ?
P2 C231 1.806(11) ?
P3 C321 1.785(10) ?
P3 C341 1.786(11) ?
P3 C331 1.791(9) ?
P3 C311 1.794(10) ?
P4 C411 1.778(10) ?
P4 C441 1.790(10) ?
P4 C431 1.791(11) ?
P4 C421 1.814(12) ?
C111 C112 1.373(14) ?
C111 C116 1.384(14) ?
C112 C113 1.372(14) ?
C112 H112 0.9300 ?
C113 C114 1.372(17) ?
C113 H113 0.9300 ?
C114 C115 1.368(17) ?
C114 H114 0.9300 ?
C115 C116 1.374(14) ?
C115 H115 0.9300 ?
C116 H116 0.9300 ?
C121 C122 1.385(13) ?
C121 C126 1.389(13) ?
C122 C123 1.332(14) ?
C122 H122 0.9300 ?
C123 C124 1.382(14) ?
C123 H123 0.9300 ?
C124 C125 1.360(14) ?
C124 H124 0.9300 ?
C125 C126 1.392(15) ?
C125 H125 0.9300 ?
C126 H126 0.9300 ?
C131 C136 1.340(16) ?
C131 C132 1.394(13) ?
C132 C133 1.436(14) ?
C132 H132 0.9300 ?
C133 C134 1.330(16) ?
C133 H133 0.9300 ?
C134 C135 1.358(16) ?
C134 H134 0.9300 ?
C135 C136 1.381(15) ?
C135 H135 0.9300 ?
C136 H136 0.9300 ?
C141 C142 1.368(13) ?
C141 C146 1.375(14) ?
C142 C143 1.378(14) ?
C142 H142 0.9300 ?
C143 C144 1.360(15) ?
C143 H143 0.9300 ?
C144 C145 1.375(15) ?
C144 H144 0.9300 ?
C145 C146 1.380(14) ?
C145 H145 0.9300 ?
C146 H146 0.9300 ?
C211 C212 1.376(13) ?
C211 C216 1.400(14) ?
C212 C213 1.391(17) ?
C212 H212 0.9300 ?
C213 C214 1.343(18) ?
C213 H213 0.9300 ?
C214 C215 1.356(18) ?
C214 H214 0.9300 ?
C215 C216 1.359(16) ?
C215 H215 0.9300 ?
C216 H216 0.9300 ?
C221 C222 1.370(12) ?
C221 C226 1.389(13) ?
C222 C223 1.377(12) ?
C222 H222 0.9300 ?
C223 C224 1.369(14) ?
C223 H223 0.9300 ?
C224 C225 1.377(14) ?
C224 H224 0.9300 ?
C225 C226 1.382(13) ?
C225 H225 0.9300 ?
C226 H226 0.9300 ?
C231 C232 1.362(14) ?
C231 C236 1.398(14) ?
C232 C233 1.377(15) ?
C232 H232 0.9300 ?
C233 C234 1.412(19) ?
C233 H233 0.9300 ?
C234 C235 1.312(18) ?
C234 H234 0.9300 ?
C235 C236 1.404(16) ?
C235 H235 0.9300 ?
C236 H236 0.9300 ?
C241 C246 1.381(13) ?
C241 C242 1.381(12) ?
C242 C243 1.393(12) ?
C242 H242 0.9300 ?
C243 C244 1.365(14) ?
C243 H243 0.9300 ?
C244 C245 1.363(14) ?
C244 H244 0.9300 ?
C245 C246 1.357(13) ?
C245 H245 0.9300 ?
C246 H246 0.9300 ?
C311 C316 1.354(13) ?
C311 C312 1.415(13) ?
C312 C313 1.388(14) ?
C312 H312 0.9300 ?
C313 C314 1.404(14) ?
C313 H313 0.9300 ?
C314 C315 1.342(15) ?
C314 H314 0.9300 ?
C315 C316 1.366(14) ?
C315 H315 0.9300 ?
C316 H316 0.9300 ?
C321 C326 1.380(12) ?
C321 C322 1.402(12) ?
C322 C323 1.331(14) ?
C322 H322 0.9300 ?
C323 C324 1.385(15) ?
C323 H323 0.9300 ?
C324 C325 1.371(13) ?
C324 H324 0.9300 ?
C325 C326 1.376(13) ?
C325 H325 0.9300 ?
C326 H326 0.9300 ?
C331 C332 1.368(12) ?
C331 C336 1.397(13) ?
C332 C333 1.381(13) ?
C332 H332 0.9300 ?
C333 C334 1.402(15) ?
C333 H333 0.9300 ?
C334 C335 1.397(15) ?
C334 H334 0.9300 ?
C335 C336 1.377(13) ?
C335 H335 0.9300 ?
C336 H336 0.9300 ?
C341 C342 1.367(13) ?
C341 C346 1.383(13) ?
C342 C343 1.442(16) ?
C342 H342 0.9300 ?
C343 C344 1.381(17) ?
C343 H343 0.9300 ?
C344 C345 1.338(16) ?
C344 H344 0.9300 ?
C345 C346 1.392(15) ?
C345 H345 0.9300 ?
C346 H346 0.9300 ?
C411 C412 1.369(13) ?
C411 C416 1.417(14) ?
C412 C413 1.380(12) ?
C412 H412 0.9300 ?
C413 C414 1.378(15) ?
C413 H413 0.9300 ?
C414 C415 1.381(16) ?
C414 H414 0.9300 ?
C415 C416 1.384(14) ?
C415 H415 0.9300 ?
C416 H416 0.9300 ?
C421 C426 1.379(13) ?
C421 C422 1.381(14) ?
C422 C423 1.382(16) ?
C422 H422 0.9300 ?
C423 C424 1.392(16) ?
C423 H423 0.9300 ?
C424 C425 1.338(15) ?
C424 H424 0.9300 ?
C425 C426 1.383(14) ?
C425 H425 0.9300 ?
C426 H426 0.9300 ?
C431 C432 1.398(14) ?
C431 C436 1.412(14) ?
C432 C433 1.386(17) ?
C432 H432 0.9300 ?
C433 C434 1.34(2) ?
C433 H433 0.9300 ?
C434 C435 1.356(19) ?
C434 H434 0.9300 ?
C435 C436 1.379(16) ?
C435 H435 0.9300 ?
C436 H436 0.9300 ?
C441 C442 1.355(14) ?
C441 C446 1.379(14) ?
C442 C443 1.382(16) ?
C442 H442 0.9300 ?
C443 C444 1.322(17) ?
C443 H443 0.9300 ?
C444 C445 1.360(16) ?
C444 H444 0.9300 ?
C445 C446 1.374(13) ?
C445 H445 0.9300 ?
C446 H446 0.9300 ?
